data_2104619
loop_
_publ_author_name
'Marsh, Richard E.'

_publ_section_title
;
 Space groups <i>P</i>1 and <i>Cc</i>: how are they doing?
;
_journal_coeditor_code BK5088
_journal_issue 6
_journal_name_full 'Acta Crystallographica Section B'
_journal_page_first 782
_journal_page_last 783
_journal_paper_doi 10.1107/S0108768109046448
_journal_volume 65
_journal_year 2009
_chemical_formula_sum 'C14 H26 Cu N4'
_chemical_formula_weight 313.93
_chemical_melting_point 148
_chemical_name_systematic
;
bis(2-Methylamino-4-methylimino-2-pentene)copper(II)
;
_space_group_IT_number 60
_symmetry_cell_setting orthorhombic
_symmetry_space_group_name_Hall '-P 2n 2ab'
_symmetry_space_group_name_H-M 'P b c n'
_cell_angle_alpha 90.0
_cell_angle_beta 90.0
_cell_angle_gamma 90.0
_cell_formula_units_Z 4
_cell_length_a 11.978(1)
_cell_length_b 12.653(1)
_cell_length_c 10.363(1)
_cell_measurement_temperature 295
_cell_volume 1570.6(2)
_diffrn_radiation_monochromator graphite
_diffrn_radiation_type MoK\a
_diffrn_radiation_wavelength 0.7107
_exptl_crystal_colour Dark
_exptl_crystal_density_diffrn 1.328
_exptl_crystal_description Prism
_exptl_crystal_F_000 668
_cod_data_source_file bk5088.cif
_cod_data_source_block TIZZAE
_cod_original_cell_volume 1570.6(3)
_cod_original_sg_symbol_H-M Pbcn
_cod_original_formula_sum 'C14 H26 N4 Cu'
_cod_database_code 2104619

loop_
_symmetry_equiv_pos_as_xyz
'x, y, z'
'-x+1/2, -y+1/2, z+1/2'
'x+1/2, -y+1/2, -z'
'-x, y, -z+1/2'
'-x, -y, -z'
'x+1/2, y+1/2, -z+1/2'
'-x+1/2, y+1/2, z'
'x, -y, z+1/2'

loop_
_atom_site_label
_atom_site_type_symbol
_atom_site_fract_x
_atom_site_fract_y
_atom_site_fract_z
_atom_site_occupancy
Cu1 Cu 0.0 0.1232 0.25 1
N1 N 0.1052 0.2212 0.1697 1
N2 N 0.1152 0.0271 0.3131 1
C1 C 0.2146 0.2106 0.1690 1
C2 C 0.2692 0.1288 0.2366 1
C3 C 0.2234 0.0446 0.3046 1
C4 C 0.2871 0.2856 0.0938 1
C5 C 0.3054 -0.0276 0.3720 1
C6 C 0.0571 0.3086 0.0969 1

loop_
_geom_angle_atom_site_label_1
_geom_angle_atom_site_label_2
_geom_angle_atom_site_label_3
_geom_angle
_geom_angle_site_symmetry_1
_geom_angle_site_symmetry_2
_geom_angle_site_symmetry_3
_geom_angle_publ_flag
N1 Cu1 N2 94.71 . . . yes
N1 Cu1 N1 101.22 . . 4_555 yes
N1 Cu1 N2 135.12 . . 4_555 yes
N1 Cu1 N2 135.12 4_555 . . yes
N2 Cu1 N2 102.94 . . 4_555 yes
N1 Cu1 N2 94.71 4_555 . 4_555 yes
Cu1 N1 C1 125.40 . . . yes
Cu1 N1 C6 116.56 . . . yes
C1 N1 C6 117.88 . . . yes
Cu1 N2 C3 124.62 . . . yes
N1 C1 C2 122.22 . . . yes
N1 C1 C4 120.86 . . . yes
C2 C1 C4 116.91 . . . no
C1 C2 C3 129.13 . . . no
N2 C3 C2 123.42 . . . yes
N2 C3 C5 120.42 . . . yes
C2 C3 C5 116.15 . . . no

loop_
_geom_bond_atom_site_label_1
_geom_bond_atom_site_label_2
_geom_bond_distance
_geom_bond_site_symmetry_1
_geom_bond_site_symmetry_2
_geom_bond_publ_flag
Cu1 N1 1.9539 . . yes
Cu1 N2 1.9520 . . yes
Cu1 N1 1.9539 . 4_555 yes
Cu1 N2 1.9520 . 4_555 yes
N1 C1 1.3173 . . yes
N1 C6 1.4574 . . yes
N2 C3 1.3177 . . yes
C1 C2 1.4106 . . no
C1 C4 1.5040 . . no
C2 C3 1.3902 . . no
C3 C5 1.5123 . . no
